data_4328006
loop_
_publ_author_name
'Thomas Z\"oller'
'Christina Dietz'
'Ljuba Iovkova-Berends'
'Olga Karsten'
'Gerrit Bradtm\"oller'
'Ann-Kristin Wiegand'
'Yu Wang'
'Viatcheslav Jouikov'
'Klaus Jurkschat'

_publ_contact_author_address
;
    Lehrstuhl f\"ur Anorganische Chemie II
    Technische Universi\"at Dortmund
    44221 Dortmund
    Deutschland
;
_publ_contact_author_email klaus.jurkschat@tu-dortmund.de
_publ_contact_author_name 'Klaus Jurkschat'
_publ_section_title
;
 Novel Stannatranes of the Type N(CH2CMe2O)3SnX (X = OR, SR, OC(O)R,
 SP(S)Ph2, Halogen). Synthesis, Molecular Structures, and Electrochemical
 Properties
;
_journal_name_full 'Inorganic Chemistry'
_journal_page_first 1041
_journal_page_last 1056
_journal_paper_doi 10.1021/ic202179e
_journal_volume 51
_journal_year 2012
_chemical_formula_moiety 'C20 H33 N O4 Sn'
_chemical_formula_sum 'C20 H33 N O4 Sn'
_chemical_formula_weight 470.16
_chemical_name_systematic
;
1-(2,6-Dimethylphenolato)-(2,8,9-trioxa-5-aza-3,3,7,7,10,10-hexamethyl-
stannatricyclo[3.3.3.01.5]undecane
;
_space_group_IT_number 14
_symmetry_cell_setting monoclinic
_symmetry_space_group_name_Hall '-P 2yn'
_symmetry_space_group_name_H-M 'P 1 21/n 1'
_atom_sites_solution_hydrogens geom
_atom_sites_solution_primary direct
_atom_sites_solution_secondary difmap
_audit_creation_method SHELXL-97
_cell_angle_alpha 90.00
_cell_angle_beta 112.859(5)
_cell_angle_gamma 90.00
_cell_formula_units_Z 8
_cell_length_a 18.3170(8)
_cell_length_b 13.4522(5)
_cell_length_c 18.7722(9)
_cell_measurement_reflns_used 10500
_cell_measurement_temperature 173(1)
_cell_measurement_theta_max 29.19
_cell_measurement_theta_min 1.93
_cell_volume 4262.3(4)
_computing_cell_refinement 'CrysAlisPro, Oxford Diffraction Ltd., Version 1.171.33.55''
_computing_data_collection 'CrysAlisPro, Oxford Diffraction Ltd., Version 1.171.33.55''
_computing_data_reduction 'CrysAlisPro, Oxford Diffraction Ltd., Version 1.171.33.55''
_computing_molecular_graphics 'SHELXP-97 (Sheldrick, 1997)'
_computing_publication_material 'enCIFer Version 1.3'
_computing_structure_refinement 'SHELXL-97 (Sheldrick, 1997)'
_computing_structure_solution 'SHELXS-97 (Sheldrick, 1990)'
_diffrn_ambient_temperature 173(2)
_diffrn_measured_fraction_theta_full 0.994
_diffrn_measured_fraction_theta_max 0.994
_diffrn_measurement_device 'Xcalibur2 CCD Diffractometer'
_diffrn_measurement_method '\w und \y scan'
_diffrn_radiation_monochromator graphite
_diffrn_radiation_source 'fine-focus sealed tube'
_diffrn_radiation_type MoK\a
_diffrn_radiation_wavelength 0.71073
_diffrn_reflns_av_R_equivalents 0.0458
_diffrn_reflns_av_sigmaI/netI 0.0740
_diffrn_reflns_limit_h_max 22
_diffrn_reflns_limit_h_min -22
_diffrn_reflns_limit_k_max 16
_diffrn_reflns_limit_k_min -16
_diffrn_reflns_limit_l_max 22
_diffrn_reflns_limit_l_min -21
_diffrn_reflns_number 28971
_diffrn_reflns_theta_full 25.50
_diffrn_reflns_theta_max 25.50
_diffrn_reflns_theta_min 1.94
_exptl_absorpt_coefficient_mu 1.222
_exptl_absorpt_correction_T_max 0.8876
_exptl_absorpt_correction_T_min 0.7580
_exptl_absorpt_correction_type multi-scan
_exptl_absorpt_process_details
;
CrysAlisPro, Oxford Diffraction Ltd.,
Version 1.171.33.55 (release 05-01-2010 CrysAlis171 .NET)
(compiled Jan  5 2010,16:28:46)
empirical absorption correction using spherical harmonics,
 implemented in SCALE3 ABSPACK scaling algorithm.
;
_exptl_crystal_colour colourless
_exptl_crystal_density_diffrn 1.465
_exptl_crystal_description column
_exptl_crystal_F_000 1936
_exptl_crystal_size_max 0.24
_exptl_crystal_size_mid 0.12
_exptl_crystal_size_min 0.10
_refine_diff_density_max 0.414
_refine_diff_density_min -0.520
_refine_diff_density_rms 0.070
_refine_ls_extinction_method none
_refine_ls_goodness_of_fit_ref 0.922
_refine_ls_hydrogen_treatment constr
_refine_ls_matrix_type full
_refine_ls_number_parameters 485
_refine_ls_number_reflns 7890
_refine_ls_number_restraints 0
_refine_ls_restrained_S_all 0.922
_refine_ls_R_factor_all 0.0546
_refine_ls_R_factor_gt 0.0239
_refine_ls_shift/su_max 0.002
_refine_ls_shift/su_mean 0.000
_refine_ls_structure_factor_coef Fsqd
_refine_ls_weighting_details 'calc w=1/[\s^2^(Fo^2^)+(0.0000P)^2^+0.0000P] where P=(Fo^2^+2Fc^2^)/3'
_refine_ls_weighting_scheme calc
_refine_ls_wR_factor_gt 0.0331
_refine_ls_wR_factor_ref 0.0341
_reflns_number_gt 4779
_reflns_number_total 7890
_reflns_threshold_expression >2sigma(I)
_cod_data_source_file ic202179e_si_001_02.cif
_cod_data_source_block ox1090
_cod_original_cell_volume 4262.3(3)
_cod_database_code 4328006

loop_
_symmetry_equiv_pos_as_xyz
'x, y, z'
'-x+1/2, y+1/2, -z+1/2'
'-x, -y, -z'
'x-1/2, -y-1/2, z-1/2'

loop_
_atom_site_label
_atom_site_type_symbol
_atom_site_fract_x
_atom_site_fract_y
_atom_site_fract_z
_atom_site_U_iso_or_equiv
_atom_site_adp_type
_atom_site_occupancy
_atom_site_symmetry_multiplicity
_atom_site_calc_flag
_atom_site_refinement_flags
Sn1 Sn 0.168391(10) 0.082947(18) 0.197727(11) 0.01546(6) Uani 1 1 d .
N1 N 0.22907(12) -0.06622(18) 0.21561(14) 0.0162(6) Uani 1 1 d .
O1 O 0.13235(10) 0.03163(14) 0.27656(12) 0.0220(5) Uani 1 1 d .
O2 O 0.27935(10) 0.13049(13) 0.23383(12) 0.0213(5) Uani 1 1 d .
O3 O 0.11250(10) 0.03063(14) 0.09229(12) 0.0200(5) Uani 1 1 d .
O4 O 0.12761(10) 0.21921(13) 0.18694(11) 0.0202(5) Uani 1 1 d .
C11 C 0.18191(17) -0.0450(2) 0.32447(19) 0.0240(8) Uani 1 1 d .
C12 C 0.20666(16) -0.1179(2) 0.27374(18) 0.0202(8) Uani 1 1 d .
H12A H 0.2511 -0.1575 0.3069 0.024 Uiso 1 1 calc R
H12B H 0.1630 -0.1627 0.2474 0.024 Uiso 1 1 calc R
C13 C 0.13232(17) -0.1038(2) 0.35815(19) 0.0396(10) Uani 1 1 d .
H13A H 0.1189 -0.0623 0.3929 0.059 Uiso 1 1 calc R
H13B H 0.1619 -0.1603 0.3857 0.059 Uiso 1 1 calc R
H13C H 0.0847 -0.1260 0.3171 0.059 Uiso 1 1 calc R
C14 C 0.25174(17) 0.0033(2) 0.38829(18) 0.0370(9) Uani 1 1 d .
H14A H 0.2328 0.0444 0.4193 0.055 Uiso 1 1 calc R
H14B H 0.2806 0.0434 0.3658 0.055 Uiso 1 1 calc R
H14C H 0.2859 -0.0473 0.4201 0.055 Uiso 1 1 calc R
C21 C 0.33309(15) 0.0615(2) 0.22176(18) 0.0220(8) Uani 1 1 d .
C22 C 0.31559(14) -0.0439(2) 0.24391(18) 0.0232(8) Uani 1 1 d .
H22A H 0.3407 -0.0925 0.2226 0.028 Uiso 1 1 calc R
H22B H 0.3388 -0.0506 0.2997 0.028 Uiso 1 1 calc R
C23 C 0.41598(14) 0.0901(3) 0.27860(19) 0.0419(10) Uani 1 1 d .
H23A H 0.4275 0.1569 0.2684 0.063 Uiso 1 1 calc R
H23B H 0.4542 0.0456 0.2726 0.063 Uiso 1 1 calc R
H23C H 0.4183 0.0856 0.3305 0.063 Uiso 1 1 calc R
C24 C 0.32679(15) 0.0707(2) 0.13894(18) 0.0323(9) Uani 1 1 d .
H24A H 0.3400 0.1373 0.1299 0.048 Uiso 1 1 calc R
H24B H 0.2736 0.0559 0.1041 0.048 Uiso 1 1 calc R
H24C H 0.3628 0.0249 0.1304 0.048 Uiso 1 1 calc R
C31 C 0.11307(15) -0.0758(3) 0.08592(17) 0.0188(7) Uani 1 1 d .
C32 C 0.19608(15) -0.1154(2) 0.13895(18) 0.0205(8) Uani 1 1 d .
H32A H 0.1923 -0.1863 0.1464 0.025 Uiso 1 1 calc R
H32B H 0.2323 -0.1058 0.1132 0.025 Uiso 1 1 calc R
C33 C 0.09844(16) -0.1015(2) 0.00381(17) 0.0277(9) Uani 1 1 d .
H33A H 0.0468 -0.0784 -0.0295 0.041 Uiso 1 1 calc R
H33B H 0.1013 -0.1722 -0.0011 0.041 Uiso 1 1 calc R
H33C H 0.1379 -0.0701 -0.0105 0.041 Uiso 1 1 calc R
C34 C 0.04664(15) -0.1188(2) 0.10779(19) 0.0292(9) Uani 1 1 d .
H34A H -0.0039 -0.1005 0.0692 0.044 Uiso 1 1 calc R
H34B H 0.0514 -0.0927 0.1570 0.044 Uiso 1 1 calc R
H34C H 0.0510 -0.1899 0.1108 0.044 Uiso 1 1 calc R
C41 C 0.06606(16) 0.2674(2) 0.13176(18) 0.0151(7) Uani 1 1 d .
C42 C 0.06989(19) 0.2935(2) 0.0622(2) 0.0250(9) Uani 1 1 d .
C43 C 0.0104(2) 0.3529(2) 0.0117(2) 0.0388(10) Uani 1 1 d .
H43A H 0.0129 0.3726 -0.0348 0.047 Uiso 1 1 calc R
C44 C -0.0518(2) 0.3827(3) 0.0297(2) 0.0533(13) Uani 1 1 d .
H44A H -0.0907 0.4238 -0.0042 0.064 Uiso 1 1 calc R
C45 C -0.05713(18) 0.3527(2) 0.0967(2) 0.0422(11) Uani 1 1 d .
H45A H -0.1011 0.3712 0.1069 0.051 Uiso 1 1 calc R
C46 C 0.00194(17) 0.2946(2) 0.15070(19) 0.0235(8) Uani 1 1 d .
C47 C 0.13518(17) 0.2552(3) 0.03969(19) 0.0367(10) Uani 1 1 d .
H47A H 0.1852 0.2635 0.0822 0.055 Uiso 1 1 calc R
H47B H 0.1353 0.2917 -0.0042 0.055 Uiso 1 1 calc R
H47C H 0.1266 0.1859 0.0267 0.055 Uiso 1 1 calc R
C48 C -0.00203(18) 0.2597(2) 0.2243(2) 0.0463(11) Uani 1 1 d .
H48A H -0.0513 0.2805 0.2265 0.070 Uiso 1 1 calc R
H48B H 0.0412 0.2877 0.2672 0.070 Uiso 1 1 calc R
H48C H 0.0014 0.1885 0.2268 0.070 Uiso 1 1 calc R
Sn2 Sn 0.188603(10) 0.082113(18) 0.675060(11) 0.01522(6) Uani 1 1 d .
N2 N 0.20641(12) -0.06897(19) 0.73106(14) 0.0178(6) Uani 1 1 d .
O101 O 0.08102(10) 0.02994(14) 0.61671(11) 0.0209(5) Uani 1 1 d .
O102 O 0.27412(10) 0.03564(13) 0.64345(11) 0.0183(5) Uani 1 1 d .
O103 O 0.21879(10) 0.12660(13) 0.78304(12) 0.0232(5) Uani 1 1 d .
O104 O 0.18114(10) 0.22006(13) 0.63764(11) 0.0196(5) Uani 1 1 d .
C111 C 0.07653(15) -0.0763(3) 0.61483(18) 0.0207(8) Uani 1 1 d .
C112 C 0.12749(15) -0.1181(2) 0.69589(18) 0.0230(8) Uani 1 1 d .
H11A H 0.0993 -0.1092 0.7297 0.028 Uiso 1 1 calc R
H11B H 0.1351 -0.1889 0.6916 0.028 Uiso 1 1 calc R
C113 C 0.09982(17) -0.1150(2) 0.55060(19) 0.0298(9) Uani 1 1 d .
H11C H 0.0613 -0.0940 0.5015 0.045 Uiso 1 1 calc R
H11D H 0.1019 -0.1863 0.5525 0.045 Uiso 1 1 calc R
H11E H 0.1509 -0.0892 0.5572 0.045 Uiso 1 1 calc R
C114 C -0.00918(14) -0.1052(2) 0.59843(18) 0.0304(9) Uani 1 1 d .
H11F H -0.0428 -0.0834 0.5475 0.046 Uiso 1 1 calc R
H11G H -0.0257 -0.0744 0.6358 0.046 Uiso 1 1 calc R
H11H H -0.0129 -0.1761 0.6017 0.046 Uiso 1 1 calc R
C121 C 0.32124(15) -0.0434(2) 0.69049(18) 0.0198(8) Uani 1 1 d .
C122 C 0.26775(15) -0.1187(2) 0.71053(18) 0.0224(8) Uani 1 1 d .
H12C H 0.2421 -0.1620 0.6665 0.027 Uiso 1 1 calc R
H12D H 0.3006 -0.1597 0.7536 0.027 Uiso 1 1 calc R
C123 C 0.38548(15) 0.0024(2) 0.76178(18) 0.0245(8) Uani 1 1 d .
H12E H 0.4190 0.0442 0.7460 0.037 Uiso 1 1 calc R
H12F H 0.4166 -0.0496 0.7947 0.037 Uiso 1 1 calc R
H12G H 0.3612 0.0413 0.7895 0.037 Uiso 1 1 calc R
C124 C 0.35703(15) -0.0986(2) 0.64139(18) 0.0310(9) Uani 1 1 d .
H12H H 0.3936 -0.0558 0.6308 0.046 Uiso 1 1 calc R
H12I H 0.3157 -0.1184 0.5936 0.046 Uiso 1 1 calc R
H12J H 0.3845 -0.1565 0.6687 0.046 Uiso 1 1 calc R
C131 C 0.20585(16) 0.0538(2) 0.83290(18) 0.0256(8) Uani 1 1 d .
C132 C 0.23191(16) -0.0487(2) 0.81521(18) 0.0249(8) Uani 1 1 d .
H13D H 0.2892 -0.0531 0.8395 0.030 Uiso 1 1 calc R
H13E H 0.2102 -0.0996 0.8379 0.030 Uiso 1 1 calc R
C133 C 0.11855(16) 0.0582(2) 0.82279(19) 0.0377(10) Uani 1 1 d .
H13F H 0.1080 0.1211 0.8410 0.057 Uiso 1 1 calc R
H13G H 0.1079 0.0055 0.8519 0.057 Uiso 1 1 calc R
H13H H 0.0852 0.0506 0.7691 0.057 Uiso 1 1 calc R
C134 C 0.25923(16) 0.0812(3) 0.91470(17) 0.0399(8) Uani 1 1 d .
H13I H 0.2419 0.1430 0.9285 0.060 Uiso 1 1 calc R
H13J H 0.3127 0.0882 0.9182 0.060 Uiso 1 1 calc R
H13K H 0.2571 0.0300 0.9494 0.060 Uiso 1 1 calc R
C141 C 0.13166(16) 0.2670(2) 0.57288(19) 0.0174(8) Uani 1 1 d .
C142 C 0.15949(18) 0.2868(2) 0.5147(2) 0.0260(8) Uani 1 1 d .
C143 C 0.1141(2) 0.3435(3) 0.4537(2) 0.0482(11) Uani 1 1 d .
H14D H 0.1321 0.3571 0.4147 0.058 Uiso 1 1 calc R
C144 C 0.0439(2) 0.3807(3) 0.4482(2) 0.0563(13) Uani 1 1 d .
H14E H 0.0151 0.4207 0.4063 0.068 Uiso 1 1 calc R
C145 C 0.01350(19) 0.3602(3) 0.5043(3) 0.0496(13) Uani 1 1 d .
H14F H -0.0352 0.3860 0.4999 0.060 Uiso 1 1 calc R
C146 C 0.05782(17) 0.2997(2) 0.5676(2) 0.0279(9) Uani 1 1 d .
C147 C 0.23763(17) 0.2443(3) 0.52000(19) 0.0454(10) Uani 1 1 d .
H14G H 0.2435 0.2544 0.4719 0.068 Uiso 1 1 calc R
H14H H 0.2391 0.1744 0.5308 0.068 Uiso 1 1 calc R
H14I H 0.2801 0.2770 0.5608 0.068 Uiso 1 1 calc R
C148 C 0.02645(17) 0.2684(2) 0.6263(2) 0.0441(12) Uani 1 1 d .
H14J H 0.0673 0.2748 0.6770 0.066 Uiso 1 1 calc R
H14K H 0.0095 0.2004 0.6174 0.066 Uiso 1 1 calc R
H14L H -0.0177 0.3098 0.6223 0.066 Uiso 1 1 calc R

loop_
_atom_site_aniso_label
_atom_site_aniso_U_11
_atom_site_aniso_U_22
_atom_site_aniso_U_33
_atom_site_aniso_U_23
_atom_site_aniso_U_13
_atom_site_aniso_U_12
Sn1 0.01568(11) 0.01335(12) 0.01668(14) -0.00029(12) 0.00554(10) 0.00214(11)
N1 0.0160(13) 0.0128(16) 0.0185(17) -0.0014(12) 0.0053(12) -0.0012(11)
O1 0.0312(12) 0.0166(12) 0.0245(15) 0.0049(10) 0.0177(11) 0.0097(10)
O2 0.0174(11) 0.0080(11) 0.0363(16) -0.0067(10) 0.0081(10) -0.0015(9)
O3 0.0198(11) 0.0147(12) 0.0194(14) -0.0005(10) 0.0010(10) 0.0001(9)
O4 0.0253(11) 0.0164(12) 0.0142(13) -0.0024(9) 0.0026(10) 0.0073(9)
C11 0.0354(19) 0.0215(19) 0.019(2) 0.0056(15) 0.0152(17) 0.0073(15)
C12 0.0220(17) 0.0179(18) 0.019(2) 0.0070(14) 0.0056(16) 0.0019(14)
C13 0.062(2) 0.027(2) 0.045(3) 0.0159(18) 0.038(2) 0.0146(17)
C14 0.066(2) 0.028(2) 0.017(2) -0.0018(17) 0.016(2) 0.0142(18)
C21 0.0137(15) 0.016(2) 0.034(2) -0.0045(15) 0.0070(15) 0.0014(13)
C22 0.0083(15) 0.0226(19) 0.033(2) -0.0022(15) 0.0012(15) 0.0073(13)
C23 0.0189(17) 0.038(2) 0.060(3) -0.006(2) 0.0053(17) 0.0017(18)
C24 0.0349(18) 0.021(2) 0.051(3) -0.0026(19) 0.0276(18) -0.0027(17)
C31 0.0200(16) 0.0156(18) 0.0169(19) -0.0030(18) 0.0029(14) -0.0023(17)
C32 0.0242(18) 0.0157(18) 0.026(2) -0.0014(15) 0.0149(16) -0.0007(13)
C33 0.0248(17) 0.022(2) 0.031(2) -0.0044(16) 0.0051(16) -0.0003(15)
C34 0.0225(18) 0.026(2) 0.036(3) -0.0052(17) 0.0078(18) -0.0019(15)
C41 0.0190(18) 0.0056(17) 0.018(2) -0.0022(14) 0.0039(16) -0.0035(13)
C42 0.030(2) 0.018(2) 0.021(2) -0.0034(16) 0.0030(18) -0.0096(16)
C43 0.067(3) 0.018(2) 0.017(2) 0.0030(17) 0.000(2) -0.005(2)
C44 0.045(2) 0.025(2) 0.052(3) -0.008(2) -0.022(2) 0.0140(19)
C45 0.0217(19) 0.021(2) 0.069(3) -0.021(2) 0.002(2) 0.0032(16)
C46 0.0281(19) 0.0136(18) 0.032(2) -0.0100(16) 0.0151(18) -0.0046(15)
C47 0.055(2) 0.039(2) 0.021(2) -0.0051(19) 0.020(2) -0.021(2)
C48 0.061(2) 0.030(2) 0.074(3) -0.014(2) 0.054(2) -0.0089(19)
Sn2 0.01814(11) 0.01281(12) 0.01429(14) 0.00120(12) 0.00583(10) -0.00089(11)
N2 0.0206(13) 0.0185(17) 0.0125(16) 0.0018(13) 0.0045(12) 0.0017(12)
O101 0.0207(11) 0.0152(12) 0.0218(15) -0.0026(10) 0.0028(10) -0.0040(9)
O102 0.0230(11) 0.0172(12) 0.0184(14) 0.0048(9) 0.0122(10) 0.0058(9)
O103 0.0333(12) 0.0187(12) 0.0177(14) 0.0011(10) 0.0099(11) -0.0035(9)
O104 0.0235(11) 0.0144(12) 0.0175(14) 0.0000(10) 0.0043(10) -0.0022(9)
C111 0.0197(16) 0.0138(18) 0.026(2) -0.0014(18) 0.0064(15) -0.0023(17)
C112 0.0261(18) 0.0143(18) 0.030(2) 0.0000(15) 0.0122(17) -0.0059(14)
C113 0.0309(19) 0.020(2) 0.031(3) -0.0012(16) 0.0042(18) -0.0043(15)
C114 0.0237(17) 0.028(2) 0.035(2) 0.0032(16) 0.0063(16) -0.0021(15)
C121 0.0180(16) 0.0153(17) 0.026(2) 0.0054(15) 0.0089(16) 0.0044(14)
C122 0.0248(17) 0.0105(17) 0.031(2) 0.0016(15) 0.0094(17) 0.0082(13)
C123 0.0194(17) 0.0172(18) 0.037(2) 0.0043(16) 0.0106(16) 0.0013(14)
C124 0.0320(17) 0.023(2) 0.043(2) 0.0034(17) 0.0203(17) 0.0056(16)
C131 0.0339(19) 0.028(2) 0.013(2) 0.0033(15) 0.0071(16) 0.0021(15)
C132 0.0262(18) 0.027(2) 0.017(2) 0.0071(15) 0.0042(16) -0.0020(15)
C133 0.048(2) 0.042(3) 0.031(2) 0.0029(18) 0.0251(18) 0.0080(18)
C134 0.053(2) 0.043(2) 0.022(2) 0.001(2) 0.0123(17) 0.005(2)
C141 0.0213(18) 0.0074(18) 0.019(2) -0.0016(15) 0.0023(16) -0.0049(14)
C142 0.038(2) 0.0137(19) 0.020(2) 0.0004(15) 0.0034(18) -0.0123(15)
C143 0.070(3) 0.034(2) 0.030(3) 0.0032(19) 0.008(2) -0.025(2)
C144 0.059(3) 0.029(2) 0.046(3) 0.020(2) -0.018(2) -0.003(2)
C145 0.021(2) 0.024(2) 0.081(4) -0.011(2) -0.006(2) 0.0022(18)
C146 0.0160(18) 0.016(2) 0.044(3) -0.0099(18) 0.0039(19) -0.0026(15)
C147 0.061(2) 0.050(3) 0.043(3) -0.012(2) 0.041(2) -0.026(2)
C148 0.024(2) 0.031(2) 0.082(4) -0.029(2) 0.026(2) -0.0063(18)

loop_
_atom_type_symbol
_atom_type_description
_atom_type_scat_dispersion_real
_atom_type_scat_dispersion_imag
_atom_type_scat_source
C C 0.0033 0.0016 'International Tables Vol C Tables 4.2.6.8 and 6.1.1.4'
H H 0.0000 0.0000 'International Tables Vol C Tables 4.2.6.8 and 6.1.1.4'
N N 0.0061 0.0033 'International Tables Vol C Tables 4.2.6.8 and 6.1.1.4'
O O 0.0106 0.0060 'International Tables Vol C Tables 4.2.6.8 and 6.1.1.4'
Sn Sn -0.6537 1.4246 'International Tables Vol C Tables 4.2.6.8 and 6.1.1.4'

loop_
_geom_angle_atom_site_label_1
_geom_angle_atom_site_label_2
_geom_angle_atom_site_label_3
_geom_angle
O4 Sn1 O1 100.39(7)
O4 Sn1 O3 101.63(8)
O1 Sn1 O3 115.81(8)
O4 Sn1 O2 91.86(7)
O1 Sn1 O2 117.11(8)
O3 Sn1 O2 121.47(8)
O4 Sn1 N1 173.55(7)
O1 Sn1 N1 82.28(8)
O3 Sn1 N1 82.27(8)
O2 Sn1 N1 81.70(7)
C12 N1 C32 112.4(2)
C12 N1 C22 113.1(2)
C32 N1 C22 114.3(2)
C12 N1 Sn1 105.41(15)
C32 N1 Sn1 105.16(16)
C22 N1 Sn1 105.54(16)
C11 O1 Sn1 114.10(15)
C21 O2 Sn1 114.37(15)
C31 O3 Sn1 114.93(17)
C41 O4 Sn1 133.89(17)
O1 C11 C13 107.5(2)
O1 C11 C14 108.7(2)
C13 C11 C14 110.6(3)
O1 C11 C12 109.5(2)
C13 C11 C12 107.0(3)
C14 C11 C12 113.4(2)
N1 C12 C11 112.8(2)
N1 C12 H12A 109.0
C11 C12 H12A 109.0
N1 C12 H12B 109.0
C11 C12 H12B 109.0
H12A C12 H12B 107.8
C11 C13 H13A 109.5
C11 C13 H13B 109.5
H13A C13 H13B 109.5
C11 C13 H13C 109.5
H13A C13 H13C 109.5
H13B C13 H13C 109.5
C11 C14 H14A 109.5
C11 C14 H14B 109.5
H14A C14 H14B 109.5
C11 C14 H14C 109.5
H14A C14 H14C 109.5
H14B C14 H14C 109.5
O2 C21 C24 109.0(2)
O2 C21 C23 106.5(2)
C24 C21 C23 110.7(2)
O2 C21 C22 109.0(2)
C24 C21 C22 114.2(3)
C23 C21 C22 107.3(2)
N1 C22 C21 113.0(2)
N1 C22 H22A 109.0
C21 C22 H22A 109.0
N1 C22 H22B 109.0
C21 C22 H22B 109.0
H22A C22 H22B 107.8
C21 C23 H23A 109.5
C21 C23 H23B 109.5
H23A C23 H23B 109.5
C21 C23 H23C 109.5
H23A C23 H23C 109.5
H23B C23 H23C 109.5
C21 C24 H24A 109.5
C21 C24 H24B 109.5
H24A C24 H24B 109.5
C21 C24 H24C 109.5
H24A C24 H24C 109.5
H24B C24 H24C 109.5
O3 C31 C33 108.1(3)
O3 C31 C34 108.7(2)
C33 C31 C34 110.1(3)
O3 C31 C32 109.0(2)
C33 C31 C32 108.6(2)
C34 C31 C32 112.2(2)
N1 C32 C31 113.4(2)
N1 C32 H32A 108.9
C31 C32 H32A 108.9
N1 C32 H32B 108.9
C31 C32 H32B 108.9
H32A C32 H32B 107.7
C31 C33 H33A 109.5
C31 C33 H33B 109.5
H33A C33 H33B 109.5
C31 C33 H33C 109.5
H33A C33 H33C 109.5
H33B C33 H33C 109.5
C31 C34 H34A 109.5
C31 C34 H34B 109.5
H34A C34 H34B 109.5
C31 C34 H34C 109.5
H34A C34 H34C 109.5
H34B C34 H34C 109.5
O4 C41 C42 120.6(3)
O4 C41 C46 117.3(3)
C42 C41 C46 122.0(3)
C41 C42 C43 118.6(3)
C41 C42 C47 121.1(3)
C43 C42 C47 120.2(3)
C44 C43 C42 120.5(4)
C44 C43 H43A 119.7
C42 C43 H43A 119.7
C45 C44 C43 120.5(4)
C45 C44 H44A 119.8
C43 C44 H44A 119.8
C44 C45 C46 121.5(3)
C44 C45 H45A 119.2
C46 C45 H45A 119.2
C45 C46 C41 116.8(3)
C45 C46 C48 123.1(3)
C41 C46 C48 120.1(3)
C42 C47 H47A 109.5
C42 C47 H47B 109.5
H47A C47 H47B 109.5
C42 C47 H47C 109.5
H47A C47 H47C 109.5
H47B C47 H47C 109.5
C46 C48 H48A 109.5
C46 C48 H48B 109.5
H48A C48 H48B 109.5
C46 C48 H48C 109.5
H48A C48 H48C 109.5
H48B C48 H48C 109.5
O104 Sn2 O101 102.77(7)
O104 Sn2 O103 91.92(8)
O101 Sn2 O103 119.88(7)
O104 Sn2 O102 98.28(7)
O101 Sn2 O102 117.19(8)
O103 Sn2 O102 117.68(8)
O104 Sn2 N2 173.48(8)
O101 Sn2 N2 82.56(8)
O103 Sn2 N2 82.09(8)
O102 Sn2 N2 82.35(7)
C122 N2 C132 113.7(2)
C122 N2 C112 112.8(2)
C132 N2 C112 113.7(2)
C122 N2 Sn2 105.86(16)
C132 N2 Sn2 105.00(18)
C112 N2 Sn2 104.72(16)
C111 O101 Sn2 113.84(16)
C121 O102 Sn2 113.96(15)
C131 O103 Sn2 114.26(17)
C141 O104 Sn2 133.42(17)
O101 C111 C113 109.3(2)
O101 C111 C114 107.7(2)
C113 C111 C114 109.6(3)
O101 C111 C112 109.4(2)
C113 C111 C112 114.0(2)
C114 C111 C112 106.6(2)
N2 C112 C111 112.6(2)
N2 C112 H11A 109.1
C111 C112 H11A 109.1
N2 C112 H11B 109.1
C111 C112 H11B 109.1
H11A C112 H11B 107.8
C111 C113 H11C 109.5
C111 C113 H11D 109.5
H11C C113 H11D 109.5
C111 C113 H11E 109.5
H11C C113 H11E 109.5
H11D C113 H11E 109.5
C111 C114 H11F 109.5
C111 C114 H11G 109.5
H11F C114 H11G 109.5
C111 C114 H11H 109.5
H11F C114 H11H 109.5
H11G C114 H11H 109.5
O102 C121 C124 106.7(2)
O102 C121 C123 108.3(2)
C124 C121 C123 111.2(2)
O102 C121 C122 110.28(19)
C124 C121 C122 106.9(2)
C123 C121 C122 113.2(3)
N2 C122 C121 112.4(2)
N2 C122 H12C 109.1
C121 C122 H12C 109.1
N2 C122 H12D 109.1
C121 C122 H12D 109.1
H12C C122 H12D 107.8
C121 C123 H12E 109.5
C121 C123 H12F 109.5
H12E C123 H12F 109.5
C121 C123 H12G 109.5
H12E C123 H12G 109.5
H12F C123 H12G 109.5
C121 C124 H12H 109.5
C121 C124 H12I 109.5
H12H C124 H12I 109.5
C121 C124 H12J 109.5
H12H C124 H12J 109.5
H12I C124 H12J 109.5
O103 C131 C134 106.9(2)
O103 C131 C133 108.7(2)
C134 C131 C133 110.3(3)
O103 C131 C132 109.1(2)
C134 C131 C132 107.8(3)
C133 C131 C132 113.8(2)
N2 C132 C131 113.4(2)
N2 C132 H13D 108.9
C131 C132 H13D 108.9
N2 C132 H13E 108.9
C131 C132 H13E 108.9
H13D C132 H13E 107.7
C131 C133 H13F 109.5
C131 C133 H13G 109.5
H13F C133 H13G 109.5
C131 C133 H13H 109.5
H13F C133 H13H 109.5
H13G C133 H13H 109.5
C131 C134 H13I 109.5
C131 C134 H13J 109.5
H13I C134 H13J 109.5
C131 C134 H13K 109.5
H13I C134 H13K 109.5
H13J C134 H13K 109.5
O104 C141 C146 120.3(3)
O104 C141 C142 118.0(3)
C146 C141 C142 121.6(3)
C143 C142 C141 118.4(3)
C143 C142 C147 121.6(3)
C141 C142 C147 120.0(3)
C144 C143 C142 121.9(4)
C144 C143 H14D 119.1
C142 C143 H14D 119.1
C143 C144 C145 121.2(4)
C143 C144 H14E 119.4
C145 C144 H14E 119.4
C144 C145 C146 118.8(3)
C144 C145 H14F 120.6
C146 C145 H14F 120.6
C141 C146 C145 118.0(4)
C141 C146 C148 120.2(3)
C145 C146 C148 121.8(3)
C142 C147 H14G 109.5
C142 C147 H14H 109.5
H14G C147 H14H 109.5
C142 C147 H14I 109.5
H14G C147 H14I 109.5
H14H C147 H14I 109.5
C146 C148 H14J 109.5
C146 C148 H14K 109.5
H14J C148 H14K 109.5
C146 C148 H14L 109.5
H14J C148 H14L 109.5
H14K C148 H14L 109.5

loop_
_geom_bond_atom_site_label_1
_geom_bond_atom_site_label_2
_geom_bond_distance
Sn1 O4 1.9599(18)
Sn1 O1 1.9651(18)
Sn1 O3 1.971(2)
Sn1 O2 1.9822(16)
Sn1 N1 2.255(2)
N1 C12 1.480(3)
N1 C32 1.483(4)
N1 C22 1.493(3)
O1 C11 1.436(3)
O2 C21 1.434(3)
O3 C31 1.437(4)
O4 C41 1.363(3)
C11 C13 1.515(4)
C11 C14 1.518(4)
C11 C12 1.552(4)
C12 H12A 0.9700
C12 H12B 0.9700
C13 H13A 0.9600
C13 H13B 0.9600
C13 H13C 0.9600
C14 H14A 0.9600
C14 H14B 0.9600
C14 H14C 0.9600
C21 C24 1.519(4)
C21 C23 1.528(4)
C21 C22 1.546(4)
C22 H22A 0.9700
C22 H22B 0.9700
C23 H23A 0.9600
C23 H23B 0.9600
C23 H23C 0.9600
C24 H24A 0.9600
C24 H24B 0.9600
C24 H24C 0.9600
C31 C33 1.499(4)
C31 C34 1.540(3)
C31 C32 1.553(4)
C32 H32A 0.9700
C32 H32B 0.9700
C33 H33A 0.9600
C33 H33B 0.9600
C33 H33C 0.9600
C34 H34A 0.9600
C34 H34B 0.9600
C34 H34C 0.9600
C41 C42 1.379(4)
C41 C46 1.401(3)
C42 C43 1.387(4)
C42 C47 1.506(4)
C43 C44 1.369(4)
C43 H43A 0.9300
C44 C45 1.361(5)
C44 H44A 0.9300
C45 C46 1.398(4)
C45 H45A 0.9300
C46 C48 1.488(4)
C47 H47A 0.9600
C47 H47B 0.9600
C47 H47C 0.9600
C48 H48A 0.9600
C48 H48B 0.9600
C48 H48C 0.9600
Sn2 O104 1.9700(18)
Sn2 O101 1.9745(17)
Sn2 O103 1.975(2)
Sn2 O102 1.9795(16)
Sn2 N2 2.253(3)
N2 C122 1.482(3)
N2 C132 1.488(3)
N2 C112 1.491(3)
O101 C111 1.431(4)
O102 C121 1.437(3)
O103 C131 1.436(3)
O104 C141 1.357(3)
C111 C113 1.519(4)
C111 C114 1.528(3)
C111 C112 1.549(4)
C112 H11A 0.9700
C112 H11B 0.9700
C113 H11C 0.9600
C113 H11D 0.9600
C113 H11E 0.9600
C114 H11F 0.9600
C114 H11G 0.9600
C114 H11H 0.9600
C121 C124 1.516(4)
C121 C123 1.527(4)
C121 C122 1.554(3)
C122 H12C 0.9700
C122 H12D 0.9700
C123 H12E 0.9600
C123 H12F 0.9600
C123 H12G 0.9600
C124 H12H 0.9600
C124 H12I 0.9600
C124 H12J 0.9600
C131 C134 1.511(4)
C131 C133 1.536(3)
C131 C132 1.537(4)
C132 H13D 0.9700
C132 H13E 0.9700
C133 H13F 0.9600
C133 H13G 0.9600
C133 H13H 0.9600
C134 H13I 0.9600
C134 H13J 0.9600
C134 H13K 0.9600
C141 C146 1.389(4)
C141 C142 1.400(4)
C142 C143 1.357(4)
C142 C147 1.508(4)
C143 C144 1.346(4)
C143 H14D 0.9300
C144 C145 1.396(5)
C144 H14E 0.9300
C145 C146 1.409(5)
C145 H14F 0.9300
C146 C148 1.487(4)
C147 H14G 0.9600
C147 H14H 0.9600
C147 H14I 0.9600
C148 H14J 0.9600
C148 H14K 0.9600
C148 H14L 0.9600

loop_
_geom_torsion_atom_site_label_1
_geom_torsion_atom_site_label_2
_geom_torsion_atom_site_label_3
_geom_torsion_atom_site_label_4
_geom_torsion
O4 Sn1 N1 C12 116.0(7)
O1 Sn1 N1 C12 1.16(17)
O3 Sn1 N1 C12 -116.34(17)
O2 Sn1 N1 C12 120.14(18)
O4 Sn1 N1 C32 -125.0(7)
O1 Sn1 N1 C32 120.10(16)
O3 Sn1 N1 C32 2.60(15)
O2 Sn1 N1 C32 -120.92(16)
O4 Sn1 N1 C22 -3.9(9)
O1 Sn1 N1 C22 -118.75(18)
O3 Sn1 N1 C22 123.75(18)
O2 Sn1 N1 C22 0.23(18)
O4 Sn1 O1 C11 -151.03(19)
O3 Sn1 O1 C11 100.52(19)
O2 Sn1 O1 C11 -53.5(2)
N1 Sn1 O1 C11 23.01(19)
O4 Sn1 O2 C21 -156.27(19)
O1 Sn1 O2 C21 101.06(19)
O3 Sn1 O2 C21 -51.4(2)
N1 Sn1 O2 C21 24.19(19)
O4 Sn1 O3 C31 -163.81(16)
O1 Sn1 O3 C31 -56.10(18)
O2 Sn1 O3 C31 96.70(17)
N1 Sn1 O3 C31 21.41(16)
O1 Sn1 O4 C41 -105.9(2)
O3 Sn1 O4 C41 13.4(2)
O2 Sn1 O4 C41 136.1(2)
N1 Sn1 O4 C41 140.2(7)
Sn1 O1 C11 C13 -157.79(19)
Sn1 O1 C11 C14 82.4(2)
Sn1 O1 C11 C12 -41.9(3)
C32 N1 C12 C11 -137.1(2)
C22 N1 C12 C11 91.7(3)
Sn1 N1 C12 C11 -23.1(3)
O1 C11 C12 N1 42.7(3)
C13 C11 C12 N1 158.9(2)
C14 C11 C12 N1 -78.9(3)
Sn1 O2 C21 C24 82.2(2)
Sn1 O2 C21 C23 -158.38(18)
Sn1 O2 C21 C22 -43.0(3)
C12 N1 C22 C21 -137.2(3)
C32 N1 C22 C21 92.5(3)
Sn1 N1 C22 C21 -22.5(3)
O2 C21 C22 N1 42.7(3)
C24 C21 C22 N1 -79.3(3)
C23 C21 C22 N1 157.6(2)
Sn1 O3 C31 C33 -158.05(16)
Sn1 O3 C31 C34 82.5(2)
Sn1 O3 C31 C32 -40.1(2)
C12 N1 C32 C31 90.0(3)
C22 N1 C32 C31 -139.4(2)
Sn1 N1 C32 C31 -24.2(3)
O3 C31 C32 N1 42.3(3)
C33 C31 C32 N1 159.9(2)
C34 C31 C32 N1 -78.1(3)
Sn1 O4 C41 C42 -73.6(3)
Sn1 O4 C41 C46 110.4(3)
O4 C41 C42 C43 -172.2(3)
C46 C41 C42 C43 3.6(4)
O4 C41 C42 C47 10.2(4)
C46 C41 C42 C47 -173.9(3)
C41 C42 C43 C44 -1.8(5)
C47 C42 C43 C44 175.8(3)
C42 C43 C44 C45 -1.5(5)
C43 C44 C45 C46 2.9(5)
C44 C45 C46 C41 -1.1(5)
C44 C45 C46 C48 -179.5(3)
O4 C41 C46 C45 173.8(3)
C42 C41 C46 C45 -2.2(4)
O4 C41 C46 C48 -7.7(4)
C42 C41 C46 C48 176.3(3)
O104 Sn2 N2 C122 -98.4(7)
O101 Sn2 N2 C122 116.44(17)
O103 Sn2 N2 C122 -121.86(17)
O102 Sn2 N2 C122 -2.40(17)
O104 Sn2 N2 C132 22.1(7)
O101 Sn2 N2 C132 -122.99(16)
O103 Sn2 N2 C132 -1.30(15)
O102 Sn2 N2 C132 118.17(16)
O104 Sn2 N2 C112 142.2(6)
O101 Sn2 N2 C112 -2.95(17)
O103 Sn2 N2 C112 118.74(17)
O102 Sn2 N2 C112 -121.80(18)
O104 Sn2 O101 C111 161.74(17)
O103 Sn2 O101 C111 -98.49(18)
O102 Sn2 O101 C111 55.3(2)
N2 Sn2 O101 C111 -22.08(18)
O104 Sn2 O102 C121 152.21(18)
O101 Sn2 O102 C121 -98.78(19)
O103 Sn2 O102 C121 55.63(19)
N2 Sn2 O102 C121 -21.24(18)
O104 Sn2 O103 C131 159.67(17)
O101 Sn2 O103 C131 53.76(19)
O102 Sn2 O103 C131 -99.94(17)
N2 Sn2 O103 C131 -22.92(17)
O101 Sn2 O104 C141 -21.6(3)
O103 Sn2 O104 C141 -142.8(2)
O102 Sn2 O104 C141 98.8(2)
N2 Sn2 O104 C141 -166.0(6)
Sn2 O101 C111 C113 -83.4(2)
Sn2 O101 C111 C114 157.52(19)
Sn2 O101 C111 C112 42.1(2)
C122 N2 C112 C111 -89.2(3)
C132 N2 C112 C111 139.4(3)
Sn2 N2 C112 C111 25.4(3)
O101 C111 C112 N2 -44.8(3)
C113 C111 C112 N2 78.0(3)
C114 C111 C112 N2 -160.9(2)
Sn2 O102 C121 C124 155.95(16)
Sn2 O102 C121 C123 -84.2(2)
Sn2 O102 C121 C122 40.2(3)
C132 N2 C122 C121 -91.1(3)
C112 N2 C122 C121 137.5(3)
Sn2 N2 C122 C121 23.6(3)
O102 C121 C122 N2 -42.2(3)
C124 C121 C122 N2 -157.8(2)
C123 C121 C122 N2 79.4(3)
Sn2 O103 C131 C134 158.21(17)
Sn2 O103 C131 C133 -82.7(2)
Sn2 O103 C131 C132 41.9(3)
C122 N2 C132 C131 138.8(2)
C112 N2 C132 C131 -90.3(3)
Sn2 N2 C132 C131 23.5(3)
O103 C131 C132 N2 -43.0(3)
C134 C131 C132 N2 -158.7(2)
C133 C131 C132 N2 78.5(3)
Sn2 O104 C141 C146 81.5(3)
Sn2 O104 C141 C142 -102.6(3)
O104 C141 C142 C143 -172.6(3)
C146 C141 C142 C143 3.2(4)
O104 C141 C142 C147 8.2(4)
C146 C141 C142 C147 -175.9(3)
C141 C142 C143 C144 0.0(5)
C147 C142 C143 C144 179.2(3)
C142 C143 C144 C145 -1.7(6)
C143 C144 C145 C146 0.2(5)
O104 C141 C146 C145 171.1(3)
C142 C141 C146 C145 -4.6(5)
O104 C141 C146 C148 -10.8(4)
C142 C141 C146 C148 173.5(3)
C144 C145 C146 C141 2.9(5)
C144 C145 C146 C148 -175.2(3)
